data_7211406
loop_
_publ_author_name
'Lago, Ana Bel\'en'
'Carballo, Rosa'
'Fabelo, Oscar'
'Fern\'andez-Hermida, Nuria'
'Lloret, Francesc'
'V\'azquez-L\'opez, Ezequiel M.'

_publ_section_title
;
 Metallosupramolecular compounds based on Cu(ii)/oxalate/twisted NSSN
 ligands showing a new in situ S--C bond cleavage
;
_journal_issue 48
_journal_name_full CrystEngComm
_journal_page_first 10550
_journal_paper_doi 10.1039/c3ce41525b
_journal_volume 15
_journal_year 2013
_chemical_formula_sum 'C22 H16 Cu N4 O7 S4'
_chemical_formula_weight 640.17
_chemical_name_systematic
;
?
;
_space_group_IT_number 15
_symmetry_cell_setting monoclinic
_symmetry_space_group_name_Hall '-C 2yc'
_symmetry_space_group_name_H-M 'C 1 2/c 1'
_atom_sites_solution_hydrogens geom
_atom_sites_solution_primary direct
_atom_sites_solution_secondary difmap
_audit_creation_method SHELXL-97
_cell_angle_alpha 90.00
_cell_angle_beta 95.102(3)
_cell_angle_gamma 90.00
_cell_formula_units_Z 8
_cell_length_a 14.860(3)
_cell_length_b 30.778(5)
_cell_length_c 11.919(2)
_cell_measurement_temperature 173(2)
_cell_volume 5429.7(17)
_computing_cell_refinement 'Bruker SMART'
_computing_data_collection 'Bruker SMART'
_computing_data_reduction 'Bruker SHELXTL'
_computing_molecular_graphics 'Bruker SHELXTL'
_computing_publication_material 'Bruker SHELXTL'
_computing_structure_refinement 'SHELXL-97 (Sheldrick, 1997)'
_computing_structure_solution 'SHELXS-97 (Sheldrick, 1990)'
_diffrn_ambient_temperature 173(2)
_diffrn_measured_fraction_theta_full 0.934
_diffrn_measured_fraction_theta_max 0.887
_diffrn_radiation_monochromator graphite
_diffrn_radiation_source 'fine-focus sealed tube'
_diffrn_radiation_type MoK\a
_diffrn_radiation_wavelength 0.71073
_diffrn_reflns_av_R_equivalents 0.0765
_diffrn_reflns_av_sigmaI/netI 0.0827
_diffrn_reflns_limit_h_max 17
_diffrn_reflns_limit_h_min -17
_diffrn_reflns_limit_k_max 36
_diffrn_reflns_limit_k_min -36
_diffrn_reflns_limit_l_max 14
_diffrn_reflns_limit_l_min -14
_diffrn_reflns_number 16432
_diffrn_reflns_theta_full 25.00
_diffrn_reflns_theta_max 25.71
_diffrn_reflns_theta_min 1.32
_exptl_absorpt_coefficient_mu 1.161
_exptl_absorpt_correction_T_max 0.890
_exptl_absorpt_correction_T_min 0.733
_exptl_absorpt_correction_type multi-scan
_exptl_absorpt_process_details
;
Data were corrected for absorption effects using the program
SADABS (Sheldrick, G.M.; 1996).
;
_exptl_crystal_density_diffrn 1.566
_exptl_crystal_density_method 'not measured'
_exptl_crystal_description prims
_exptl_crystal_F_000 2600
_exptl_crystal_size_max 0.35
_exptl_crystal_size_mid 0.23
_exptl_crystal_size_min 0.10
_refine_diff_density_max 0.667
_refine_diff_density_min -0.858
_refine_diff_density_rms 0.093
_refine_ls_extinction_method none
_refine_ls_goodness_of_fit_ref 0.846
_refine_ls_hydrogen_treatment mixed
_refine_ls_matrix_type full
_refine_ls_number_parameters 365
_refine_ls_number_reflns 4585
_refine_ls_number_restraints 0
_refine_ls_restrained_S_all 0.846
_refine_ls_R_factor_all 0.0983
_refine_ls_R_factor_gt 0.0610
_refine_ls_shift/su_max 0.000
_refine_ls_shift/su_mean 0.000
_refine_ls_structure_factor_coef Fsqd
_refine_ls_weighting_details 'calc w=1/[\s^2^(Fo^2^)+(0.1190P)^2^+19.0853P] where P=(Fo^2^+2Fc^2^)/3'
_refine_ls_weighting_scheme calc
_refine_ls_wR_factor_gt 0.1538
_refine_ls_wR_factor_ref 0.1782
_reflns_number_gt 3078
_reflns_number_total 4585
_reflns_threshold_expression >2sigma(I)
_cod_data_source_file c3ce41525b.txt
_cod_data_source_block compound3
_cod_depositor_comments
;
The following automatic conversions were performed:

'_symmetry_cell_setting' value 'Monoclinic' changed to 'monoclinic'
according to /home/saulius/struct/CIF-dictionaries/cif_core.dic
dictionary named 'cif_core.dic' version 2.4.2 from 2011-04-26.

Automatic conversion script
Id: cif_fix_values 1891 2012-01-12 08:04:46Z andrius 
;
_cod_original_sg_symbol_H-M c2/c
_cod_database_code 7211406

loop_
_symmetry_equiv_pos_as_xyz
'x, y, z'
'-x, y, -z+1/2'
'x+1/2, y+1/2, z'
'-x+1/2, y+1/2, -z+1/2'
'-x, -y, -z'
'x, -y, z-1/2'
'-x+1/2, -y+1/2, -z'
'x+1/2, -y+1/2, z-1/2'

loop_
_atom_site_label
_atom_site_type_symbol
_atom_site_fract_x
_atom_site_fract_y
_atom_site_fract_z
_atom_site_U_iso_or_equiv
_atom_site_adp_type
_atom_site_occupancy
_atom_site_symmetry_multiplicity
_atom_site_calc_flag
_atom_site_refinement_flags
Cu Cu -0.09050(4) 0.20590(2) 0.53925(5) 0.0397(2) Uani 1 1 d .
S1 S 0.30784(11) 0.22425(5) 0.33215(14) 0.0561(4) Uani 1 1 d .
S2 S 0.38364(11) 0.17260(6) 0.39016(14) 0.0616(5) Uani 1 1 d .
S3 S -0.16673(14) 0.02347(5) 0.24849(14) 0.0659(5) Uani 1 1 d .
S4 S -0.08117(13) 0.02396(6) 0.12530(16) 0.0731(6) Uani 1 1 d .
O1 O -0.0395(3) 0.16004(13) 0.6670(3) 0.0508(10) Uani 1 1 d .
O2 O -0.0415(3) 0.24673(14) 0.6667(3) 0.0581(11) Uani 1 1 d .
O3 O -0.2190(3) 0.20770(13) 0.5913(3) 0.0580(11) Uani 1 1 d .
O4 O -0.1514(3) 0.25550(15) 0.4333(3) 0.0591(11) Uani 1 1 d .
N1 N 0.0319(3) 0.21162(14) 0.4689(4) 0.0426(11) Uani 1 1 d .
N2 N 0.3900(4) 0.0774(2) 0.0982(6) 0.0719(16) Uani 1 1 d .
N11 N -0.1256(3) 0.15102(14) 0.4371(4) 0.0436(11) Uani 1 1 d .
N12 N -0.2262(6) 0.0857(2) -0.1869(5) 0.086(2) Uani 1 1 d .
C1 C 0.0952(4) 0.18122(19) 0.4905(5) 0.0481(14) Uani 1 1 d .
H1 H 0.0808 0.1576 0.5341 0.060(18) Uiso 1 1 d R
C2 C 0.1804(4) 0.18274(19) 0.4534(5) 0.0505(14) Uani 1 1 d .
H2 H 0.2218 0.1607 0.4724 0.030(13) Uiso 1 1 d R
C3 C 0.2030(4) 0.21710(18) 0.3867(4) 0.0430(13) Uani 1 1 d .
C4 C 0.1387(4) 0.24927(19) 0.3642(5) 0.0478(14) Uani 1 1 d .
H4 H 0.1517 0.2735 0.3217 0.041(14) Uiso 1 1 d R
C5 C 0.0551(4) 0.24515(18) 0.4053(4) 0.0456(13) Uani 1 1 d .
H5 H 0.0124 0.2668 0.3878 0.049(16) Uiso 1 1 d R
C6 C 0.3797(4) 0.1365(2) 0.2727(5) 0.0507(15) Uani 1 1 d .
C7 C 0.3855(4) 0.0929(2) 0.2938(6) 0.0619(17) Uani 1 1 d .
H7 H 0.3861 0.0825 0.3671 0.10(3) Uiso 1 1 d R
C8 C 0.3906(5) 0.0643(2) 0.2051(8) 0.072(2) Uani 1 1 d .
H8 H 0.3953 0.0348 0.2210 0.13(3) Uiso 1 1 d R
C9 C 0.3844(4) 0.1200(2) 0.0807(6) 0.0652(18) Uani 1 1 d .
H9 H 0.3829 0.1297 0.0066 0.037(14) Uiso 1 1 d R
C10 C 0.3800(4) 0.1507(2) 0.1638(5) 0.0561(16) Uani 1 1 d .
H10 H 0.3774 0.1802 0.1471 0.055(17) Uiso 1 1 d R
C11 C -0.1079(4) 0.14847(19) 0.3298(5) 0.0490(14) Uani 1 1 d .
H11 H -0.0898 0.1735 0.2945 0.066(19) Uiso 1 1 d R
C12 C -0.1176(4) 0.1110(2) 0.2681(5) 0.0536(15) Uani 1 1 d .
H12 H -0.1027 0.1102 0.1940 0.054(17) Uiso 1 1 d R
C13 C -0.1486(4) 0.07401(18) 0.3174(5) 0.0500(14) Uani 1 1 d .
C14 C -0.1696(4) 0.07682(18) 0.4271(5) 0.0479(14) Uani 1 1 d .
H14 H -0.1910 0.0526 0.4633 0.057(17) Uiso 1 1 d R
C15 C -0.1581(4) 0.1159(2) 0.4822(5) 0.0519(15) Uani 1 1 d .
H15 H -0.1745 0.1178 0.5556 0.07(2) Uiso 1 1 d R
C16 C -0.1424(4) 0.0477(2) 0.0072(5) 0.0565(16) Uani 1 1 d .
C17 C -0.0926(5) 0.0673(2) -0.0710(6) 0.0667(19) Uani 1 1 d .
H17 H -0.0298 0.0677 -0.0607 0.09(3) Uiso 1 1 d R
C18 C -0.1374(7) 0.0855(2) -0.1640(7) 0.078(2) Uani 1 1 d .
H18 H -0.1028 0.0990 -0.2150 0.14(4) Uiso 1 1 d R
C19 C -0.2728(6) 0.0658(3) -0.1116(6) 0.078(2) Uani 1 1 d .
H19 H -0.3353 0.0651 -0.1268 0.08(2) Uiso 1 1 d R
C20 C -0.2358(4) 0.0465(2) -0.0145(6) 0.0588(16) Uani 1 1 d .
H20 H -0.2720 0.0334 0.0355 0.07(2) Uiso 1 1 d R
C21 C 0.0000 0.1786(3) 0.7500 0.0417(18) Uani 1 2 d S
C22 C 0.0000 0.2285(3) 0.7500 0.0429(18) Uani 1 2 d S
C23 C -0.2703(4) 0.23611(18) 0.5458(4) 0.0438(13) Uani 1 1 d .
O1W O 0.1649(5) 0.3454(2) 0.2140(5) 0.117(2) Uani 1 1 d .
O2W O 0.5000 0.0471(3) 0.7500 0.126(3) Uani 1 2 d S
O3W O 0.5811(5) 0.0132(2) 0.5662(6) 0.130(3) Uani 1 1 d .
O4W O 0.4866(12) 0.1334(5) 0.6824(13) 0.148(6) Uani 0.50 1 d P

loop_
_atom_site_aniso_label
_atom_site_aniso_U_11
_atom_site_aniso_U_22
_atom_site_aniso_U_33
_atom_site_aniso_U_23
_atom_site_aniso_U_13
_atom_site_aniso_U_12
Cu 0.0327(4) 0.0453(4) 0.0413(4) -0.0015(3) 0.0047(3) 0.0042(3)
S1 0.0516(9) 0.0513(9) 0.0690(10) -0.0035(8) 0.0260(8) -0.0049(7)
S2 0.0464(9) 0.0774(12) 0.0614(10) -0.0060(8) 0.0076(8) 0.0100(8)
S3 0.0921(14) 0.0402(9) 0.0634(10) -0.0055(7) -0.0033(9) -0.0058(8)
S4 0.0683(12) 0.0702(12) 0.0779(12) -0.0254(10) -0.0091(9) 0.0210(9)
O1 0.049(2) 0.061(3) 0.042(2) -0.010(2) 0.0043(18) -0.0073(19)
O2 0.055(3) 0.058(3) 0.063(3) 0.017(2) 0.017(2) 0.014(2)
O3 0.064(3) 0.055(3) 0.053(2) 0.007(2) -0.002(2) 0.011(2)
O4 0.039(2) 0.076(3) 0.063(3) 0.001(2) 0.0117(19) 0.004(2)
N1 0.049(3) 0.040(3) 0.039(2) 0.001(2) 0.007(2) -0.004(2)
N2 0.057(4) 0.060(4) 0.098(5) -0.023(3) 0.007(3) 0.006(3)
N11 0.041(3) 0.042(3) 0.048(3) 0.004(2) 0.003(2) -0.002(2)
N12 0.124(7) 0.068(4) 0.068(4) 0.008(3) 0.008(4) -0.012(4)
C1 0.048(3) 0.044(3) 0.054(3) 0.005(3) 0.017(3) -0.001(3)
C2 0.049(3) 0.047(3) 0.057(4) 0.004(3) 0.011(3) 0.011(3)
C3 0.049(3) 0.044(3) 0.038(3) -0.004(2) 0.016(3) -0.004(3)
C4 0.052(3) 0.040(3) 0.052(3) 0.003(3) 0.013(3) 0.001(3)
C5 0.045(3) 0.045(3) 0.046(3) 0.006(3) 0.005(3) 0.007(3)
C6 0.033(3) 0.056(4) 0.064(4) 0.002(3) 0.009(3) -0.005(3)
C7 0.051(4) 0.061(4) 0.075(5) 0.010(4) 0.008(3) -0.002(3)
C8 0.054(4) 0.052(4) 0.111(7) -0.003(4) 0.012(4) -0.001(3)
C9 0.063(4) 0.078(5) 0.055(4) -0.002(4) 0.005(3) 0.001(4)
C10 0.062(4) 0.045(4) 0.062(4) -0.002(3) 0.010(3) -0.002(3)
C11 0.065(4) 0.041(3) 0.041(3) 0.005(3) 0.002(3) -0.006(3)
C12 0.068(4) 0.056(4) 0.037(3) 0.003(3) 0.006(3) -0.010(3)
C13 0.054(4) 0.038(3) 0.056(4) 0.000(3) -0.006(3) 0.001(3)
C14 0.057(4) 0.038(3) 0.047(3) 0.006(3) -0.002(3) -0.010(3)
C15 0.047(3) 0.059(4) 0.051(4) 0.000(3) 0.007(3) -0.007(3)
C16 0.071(4) 0.041(3) 0.058(4) -0.017(3) 0.009(3) -0.006(3)
C17 0.067(5) 0.055(4) 0.080(5) -0.024(4) 0.018(4) -0.010(3)
C18 0.098(7) 0.055(4) 0.084(6) -0.013(4) 0.016(5) -0.030(4)
C19 0.074(5) 0.076(5) 0.081(5) -0.002(4) -0.008(4) 0.008(4)
C20 0.052(4) 0.062(4) 0.063(4) -0.007(3) 0.008(3) 0.003(3)
C21 0.036(4) 0.055(5) 0.037(4) 0.000 0.014(3) 0.000
C22 0.034(4) 0.049(5) 0.048(5) 0.000 0.019(4) 0.000
C23 0.039(3) 0.047(3) 0.044(3) -0.002(3) -0.001(2) 0.009(3)
O1W 0.143(6) 0.090(5) 0.126(5) -0.032(4) 0.054(4) -0.008(4)
O2W 0.133(8) 0.111(7) 0.132(8) 0.000 0.009(6) 0.000
O3W 0.162(6) 0.097(5) 0.139(6) 0.044(4) 0.055(5) 0.020(4)
O4W 0.161(14) 0.123(12) 0.167(14) 0.011(10) 0.056(14) 0.034(11)

loop_
_atom_type_symbol
_atom_type_description
_atom_type_scat_dispersion_real
_atom_type_scat_dispersion_imag
_atom_type_scat_source
C C 0.0033 0.0016 'International Tables Vol C Tables 4.2.6.8 and 6.1.1.4'
H H 0.0000 0.0000 'International Tables Vol C Tables 4.2.6.8 and 6.1.1.4'
Cu Cu 0.3201 1.2651 'International Tables Vol C Tables 4.2.6.8 and 6.1.1.4'
N N 0.0061 0.0033 'International Tables Vol C Tables 4.2.6.8 and 6.1.1.4'
O O 0.0106 0.0060 'International Tables Vol C Tables 4.2.6.8 and 6.1.1.4'
S S 0.1246 0.1234 'International Tables Vol C Tables 4.2.6.8 and 6.1.1.4'

loop_
_geom_angle_atom_site_label_1
_geom_angle_atom_site_label_2
_geom_angle_atom_site_label_3
_geom_angle
_geom_angle_site_symmetry_1
_geom_angle_site_symmetry_3
O2 Cu O3 92.17(16) . .
O2 Cu N1 88.93(16) . .
O3 Cu N1 170.99(17) . .
O2 Cu N11 164.81(17) . .
O3 Cu N11 90.39(17) . .
N1 Cu N11 90.88(17) . .
O2 Cu O4 95.95(17) . .
O3 Cu O4 78.64(15) . .
N1 Cu O4 92.35(16) . .
N11 Cu O4 99.23(17) . .
O2 Cu O1 78.46(15) . .
O3 Cu O1 94.70(15) . .
N1 Cu O1 94.29(16) . .
N11 Cu O1 86.40(16) . .
O4 Cu O1 171.23(15) . .
C3 S1 S2 105.0(2) . .
C6 S2 S1 104.0(2) . .
C13 S3 S4 104.5(2) . .
C16 S4 S3 105.6(2) . .
C21 O1 Cu 111.8(4) . .
C22 O2 Cu 115.4(4) . .
C23 O3 Cu 115.7(4) . .
C23 O4 Cu 112.8(4) 7_456 .
C1 N1 C5 115.9(5) . .
C1 N1 Cu 119.3(4) . .
C5 N1 Cu 124.8(4) . .
C9 N2 C8 116.2(6) . .
C15 N11 C11 117.0(5) . .
C15 N11 Cu 120.0(4) . .
C11 N11 Cu 122.6(4) . .
C18 N12 C19 115.3(7) . .
N1 C1 C2 124.4(5) . .
C1 C2 C3 119.2(5) . .
C2 C3 C4 117.4(5) . .
C2 C3 S1 125.3(5) . .
C4 C3 S1 117.3(4) . .
C5 C4 C3 119.5(5) . .
N1 C5 C4 123.6(5) . .
C7 C6 C10 118.8(6) . .
C7 C6 S2 118.0(5) . .
C10 C6 S2 122.8(5) . .
C6 C7 C8 119.4(7) . .
N2 C8 C7 122.8(7) . .
N2 C9 C10 124.8(7) . .
C6 C10 C9 117.9(6) . .
N11 C11 C12 123.1(5) . .
C11 C12 C13 119.3(5) . .
C14 C13 C12 117.8(5) . .
C14 C13 S3 117.3(4) . .
C12 C13 S3 124.8(5) . .
C13 C14 C15 118.8(5) . .
N11 C15 C14 123.8(6) . .
C17 C16 C20 118.2(7) . .
C17 C16 S4 116.8(6) . .
C20 C16 S4 125.0(5) . .
C18 C17 C16 118.5(7) . .
N12 C18 C17 125.2(8) . .
N12 C19 C20 125.1(8) . .
C19 C20 C16 117.7(7) . .
O1 C21 O1 125.3(8) 2_556 .
O1 C21 C22 117.4(4) 2_556 .
O1 C21 C22 117.4(4) . .
O2 C22 O2 126.9(8) . 2_556
O2 C22 C21 116.6(4) . .
O2 C22 C21 116.6(4) 2_556 .
O4 C23 O3 127.3(6) 7_456 .
O4 C23 C23 117.2(6) 7_456 7_456
O3 C23 C23 115.5(6) . 7_456

loop_
_geom_bond_atom_site_label_1
_geom_bond_atom_site_label_2
_geom_bond_distance
_geom_bond_site_symmetry_2
Cu O2 2.054(5) .
Cu O3 2.060(5) .
Cu N1 2.078(5) .
Cu N11 2.120(5) .
Cu O4 2.131(4) .
Cu O1 2.163(4) .
S1 C3 1.755(5) .
S1 S2 2.034(2) .
S2 C6 1.785(6) .
S3 C13 1.769(6) .
S3 S4 2.026(3) .
S4 C16 1.765(7) .
O1 C21 1.244(5) .
O2 C22 1.254(5) .
O3 C23 1.251(6) .
O4 C23 1.239(6) 7_456
N1 C1 1.335(7) .
N1 C5 1.343(7) .
N2 C9 1.331(9) .
N2 C8 1.334(9) .
N11 C15 1.319(7) .
N11 C11 1.330(7) .
N12 C18 1.325(11) .
N12 C19 1.329(10) .
C1 C2 1.379(8) .
C2 C3 1.382(8) .
C3 C4 1.385(8) .
C4 C5 1.381(7) .
C6 C7 1.367(9) .
C6 C10 1.369(8) .
C7 C8 1.382(10) .
C9 C10 1.374(9) .
C11 C12 1.369(8) .
C12 C13 1.378(8) .
C13 C14 1.373(8) .
C14 C15 1.373(8) .
C16 C17 1.379(9) .
C16 C20 1.390(9) .
C17 C18 1.361(10) .
C19 C20 1.372(10) .
C21 O1 1.244(5) 2_556
C21 C22 1.535(11) .
C22 O2 1.254(5) 2_556
C23 O4 1.239(6) 7_456
C23 C23 1.551(11) 7_456
O4W O4W 1.62(3) 2_656
